data_7116517
loop_
_publ_author_name
'Biavardi, Elisa'
'Ugozzoli, Franco'
'Massera, Chiara'

_publ_section_title
;
 Chemoselective recognition with phosphonate cavitands: the ephedrine over
 pseudoephedrine case
;
_journal_coden_ASTM CHCOFS
_journal_issue 16
_journal_name_full
;
 Chemical Communications (Cambridge, United Kingdom)
;
_journal_page_first 3426
_journal_page_last 3429
_journal_paper_doi 10.1039/c4cc09387a
_journal_volume 51
_journal_year 2015
_chemical_formula_moiety '(C68 H68 P4 O12), (C10 H16 N O Cl), (C O H4), 7(H2O)'
_chemical_formula_sum 'C79 H102 Cl N O21 P4'
_chemical_formula_weight 1560.95
_space_group_IT_number 2
_symmetry_cell_setting triclinic
_symmetry_space_group_name_Hall '-P 1'
_symmetry_space_group_name_H-M 'P -1'
_atom_sites_solution_hydrogens geom
_atom_sites_solution_primary direct
_atom_sites_solution_secondary difmap
_audit_creation_method SHELXL-97
_audit_update_record
;
2014-11-18 deposited with the CCDC.
2015-01-20 downloaded from the CCDC.
;
_cell_angle_alpha 65.4290(10)
_cell_angle_beta 88.9530(10)
_cell_angle_gamma 74.2580(10)
_cell_formula_units_Z 2
_cell_length_a 15.2564(6)
_cell_length_b 16.7125(7)
_cell_length_c 19.1312(7)
_cell_measurement_reflns_used 3510
_cell_measurement_temperature 190(2)
_cell_measurement_theta_max 27.65
_cell_measurement_theta_min 1.39
_cell_volume 4244.9(3)
_computing_cell_refinement 'APEX-II (2008)'
_computing_data_collection 'APEX-II (2008)'
_computing_data_reduction 'SAINT (2008)'
_computing_structure_refinement 'SHELXL-97 G.M.Sheldrick,ActaCrystA,2008,A64,112-122'
_computing_structure_solution 'SIR97 (Giacovazzo and co., 1999)'
_diffrn_ambient_temperature 190(2)
_diffrn_measured_fraction_theta_full 0.995
_diffrn_measured_fraction_theta_max 0.995
_diffrn_measurement_device_type 'Bruker APEX-II CCD area-detector'
_diffrn_measurement_method omega-scan
_diffrn_radiation_monochromator graphite
_diffrn_radiation_source 'fine-focus sealed tube'
_diffrn_radiation_type MoK\a
_diffrn_radiation_wavelength 0.71069
_diffrn_reflns_av_R_equivalents 0.0358
_diffrn_reflns_av_sigmaI/netI 0.0423
_diffrn_reflns_limit_h_max 19
_diffrn_reflns_limit_h_min -19
_diffrn_reflns_limit_k_max 21
_diffrn_reflns_limit_k_min -21
_diffrn_reflns_limit_l_max 24
_diffrn_reflns_limit_l_min -24
_diffrn_reflns_number 57028
_diffrn_reflns_theta_full 27.65
_diffrn_reflns_theta_max 27.65
_diffrn_reflns_theta_min 1.39
_diffrn_standards_decay_% 0
_diffrn_standards_interval_count 0
_diffrn_standards_interval_time 0
_diffrn_standards_number 0
_exptl_absorpt_coefficient_mu 0.188
_exptl_absorpt_correction_T_max 0.7456
_exptl_absorpt_correction_T_min 0.6728
_exptl_absorpt_correction_type multi-scan
_exptl_absorpt_process_details 'Bruker Apex-II SADABS'
_exptl_crystal_colour colourless
_exptl_crystal_density_diffrn 1.221
_exptl_crystal_density_method 'not measured'
_exptl_crystal_description prismatic
_exptl_crystal_F_000 1656
_exptl_crystal_size_max 0.14
_exptl_crystal_size_mid 0.09
_exptl_crystal_size_min 0.07
_refine_diff_density_max 1.662
_refine_diff_density_min -0.549
_refine_diff_density_rms 0.100
_refine_ls_extinction_method none
_refine_ls_goodness_of_fit_ref 1.035
_refine_ls_hydrogen_treatment constr
_refine_ls_matrix_type full
_refine_ls_number_parameters 962
_refine_ls_number_reflns 19696
_refine_ls_number_restraints 0
_refine_ls_restrained_S_all 1.035
_refine_ls_R_factor_all 0.1054
_refine_ls_R_factor_gt 0.0767
_refine_ls_shift/su_max 0.000
_refine_ls_shift/su_mean 0.000
_refine_ls_structure_factor_coef Fsqd
_refine_ls_weighting_details 'calc w=1/[\s^2^(Fo^2^)+(0.1593P)^2^+2.9529P] where P=(Fo^2^+2Fc^2^)/3'
_refine_ls_weighting_scheme calc
_refine_ls_wR_factor_gt 0.2327
_refine_ls_wR_factor_ref 0.2616
_reflns_number_gt 13540
_reflns_number_total 19696
_reflns_threshold_expression >2sigma(I)
_cod_data_source_file c4cc09387a2.cif
_cod_data_source_block efedrine
_cod_original_sg_symbol_H-M P-1
_cod_database_code 7116517

loop_
_symmetry_equiv_pos_as_xyz
'x, y, z'
'-x, -y, -z'

loop_
_atom_site_label
_atom_site_type_symbol
_atom_site_fract_x
_atom_site_fract_y
_atom_site_fract_z
_atom_site_U_iso_or_equiv
_atom_site_adp_type
_atom_site_occupancy
_atom_site_symmetry_multiplicity
_atom_site_calc_flag
_atom_site_refinement_flags
Cl1 Cl 0.09480(7) 0.40989(7) 0.31991(6) 0.0572(3) Uani 1 1 d .
N1 N 0.3904(2) 0.1347(2) 0.1531(2) 0.0539(8) Uani 1 1 d .
H1A H 0.4370 0.1430 0.1749 0.065 Uiso 1 1 calc R
H1B H 0.3803 0.1753 0.1030 0.065 Uiso 1 1 calc R
O1 O 0.3095(2) 0.0939(2) 0.04796(17) 0.0674(8) Uani 1 1 d .
C1 C 0.3073(3) 0.1574(2) 0.1909(2) 0.0470(8) Uani 1 1 d .
H1C H 0.2543 0.1617 0.1618 0.070 Uiso 1 1 calc R
H1D H 0.3006 0.2152 0.1929 0.070 Uiso 1 1 calc R
H1E H 0.3132 0.1101 0.2425 0.070 Uiso 1 1 calc R
C2 C 0.4214(3) 0.0371(3) 0.1568(2) 0.0536(9) Uani 1 1 d .
H2 H 0.4390 -0.0082 0.2108 0.064 Uiso 1 1 calc R
C3 C 0.5035(3) 0.0348(4) 0.1130(3) 0.0740(13) Uani 1 1 d .
H3A H 0.5321 -0.0270 0.1196 0.111 Uiso 1 1 calc R
H3B H 0.5463 0.0557 0.1321 0.111 Uiso 1 1 calc R
H3C H 0.4850 0.0741 0.0591 0.111 Uiso 1 1 calc R
C4 C 0.3403(3) 0.0233(3) 0.1237(2) 0.0536(9) Uani 1 1 d .
H4 H 0.2906 0.0271 0.1564 0.064 Uiso 1 1 calc R
C5 C 0.3671(3) -0.0728(3) 0.1240(3) 0.0612(10) Uani 1 1 d .
C6 C 0.3843(5) -0.0846(4) 0.0577(4) 0.0903(17) Uani 1 1 d .
H6 H 0.3805 -0.0341 0.0109 0.108 Uiso 1 1 calc R
C7 C 0.4076(6) -0.1729(5) 0.0609(5) 0.116(3) Uani 1 1 d .
H7 H 0.4179 -0.1806 0.0157 0.139 Uiso 1 1 calc R
C8 C 0.4155(5) -0.2478(4) 0.1289(5) 0.103(2) Uani 1 1 d .
H8 H 0.4327 -0.3064 0.1305 0.123 Uiso 1 1 calc R
C9 C 0.3982(5) -0.2366(4) 0.1938(4) 0.0912(17) Uani 1 1 d .
H9 H 0.4022 -0.2876 0.2402 0.109 Uiso 1 1 calc R
C10 C 0.3746(4) -0.1499(3) 0.1923(3) 0.0756(14) Uani 1 1 d .
H10 H 0.3637 -0.1434 0.2379 0.091 Uiso 1 1 calc R
P1A P 0.03656(5) 0.16470(5) 0.06711(4) 0.03337(19) Uani 1 1 d .
O1A O 0.00735(14) 0.27407(14) 0.02755(12) 0.0343(5) Uani 1 1 d .
O2A O -0.00170(14) 0.13503(14) 0.14895(12) 0.0323(4) Uani 1 1 d .
O3A O 0.13516(16) 0.12412(17) 0.07239(14) 0.0461(6) Uani 1 1 d .
P1B P 0.29626(5) -0.09495(5) 0.39270(4) 0.03145(18) Uani 1 1 d .
O1B O 0.18740(13) -0.05823(13) 0.38819(11) 0.0311(4) Uani 1 1 d .
O2B O 0.33464(13) -0.06568(14) 0.45233(11) 0.0323(4) Uani 1 1 d .
O3B O 0.33275(16) -0.06288(16) 0.31815(13) 0.0409(5) Uani 1 1 d .
P1C P 0.58394(5) 0.13880(6) 0.29311(5) 0.03478(19) Uani 1 1 d .
O1C O 0.54796(13) 0.11056(15) 0.37599(12) 0.0355(5) Uani 1 1 d .
O2C O 0.56056(14) 0.24793(15) 0.25632(13) 0.0367(5) Uani 1 1 d .
O3C O 0.54732(16) 0.10542(17) 0.24345(14) 0.0446(5) Uani 1 1 d .
P1D P 0.33755(6) 0.39056(5) -0.03281(5) 0.03533(19) Uani 1 1 d .
O1D O 0.37944(14) 0.43553(14) 0.01231(12) 0.0357(5) Uani 1 1 d .
O2D O 0.23098(15) 0.43958(15) -0.04880(12) 0.0370(5) Uani 1 1 d .
O3D O 0.36108(17) 0.28994(15) 0.00848(13) 0.0446(5) Uani 1 1 d .
C1A C 0.10016(19) 0.39149(19) 0.12045(17) 0.0312(6) Uani 1 1 d .
H1A1 H 0.0933 0.4036 0.1638 0.037 Uiso 1 1 calc R
C2A C 0.04929(19) 0.33934(19) 0.10856(17) 0.0301(6) Uani 1 1 d .
C3A C 0.0605(2) 0.3233(2) 0.04314(17) 0.0335(6) Uani 1 1 d .
C4A C 0.1202(2) 0.3558(2) -0.01098(18) 0.0363(7) Uani 1 1 d .
C5A C 0.1698(2) 0.4053(2) 0.00543(17) 0.0335(6) Uani 1 1 d .
C6A C 0.1607(2) 0.42584(19) 0.06915(17) 0.0310(6) Uani 1 1 d .
C7A C 0.1286(3) 0.3395(3) -0.0824(2) 0.0505(9) Uani 1 1 d .
H7A1 H 0.1276 0.3957 -0.1261 0.076 Uiso 1 1 calc R
H7A2 H 0.0782 0.3189 -0.0903 0.076 Uiso 1 1 calc R
H7A3 H 0.1852 0.2934 -0.0765 0.076 Uiso 1 1 calc R
C8A C -0.01517(19) 0.29930(19) 0.16593(17) 0.0302(6) Uani 1 1 d .
H8A H -0.0605 0.2894 0.1371 0.036 Uiso 1 1 calc R
C9A C -0.0690(2) 0.3652(2) 0.19950(19) 0.0364(7) Uani 1 1 d .
H9A1 H -0.0266 0.3722 0.2323 0.044 Uiso 1 1 calc R
H9A2 H -0.0962 0.4251 0.1573 0.044 Uiso 1 1 calc R
C10A C -0.1444(2) 0.3323(2) 0.2464(2) 0.0464(8) Uani 1 1 d .
H10A H -0.1165 0.2742 0.2904 0.056 Uiso 1 1 calc R
H10B H -0.1743 0.3764 0.2663 0.056 Uiso 1 1 calc R
C11A C -0.2162(3) 0.3198(3) 0.2017(3) 0.0564(10) Uani 1 1 d .
H11A H -0.2331 0.3710 0.1517 0.085 Uiso 1 1 calc R
H11B H -0.2692 0.3164 0.2294 0.085 Uiso 1 1 calc R
H11C H -0.1919 0.2640 0.1956 0.085 Uiso 1 1 calc R
C12A C -0.0360(2) 0.1386(2) 0.01361(19) 0.0391(7) Uani 1 1 d .
C13A C -0.0321(3) 0.1692(3) -0.0654(2) 0.0582(10) Uani 1 1 d .
H13A H 0.0072 0.2039 -0.0894 0.070 Uiso 1 1 calc R
C14A C -0.0864(4) 0.1485(3) -0.1087(3) 0.0688(12) Uani 1 1 d .
H14A H -0.0839 0.1696 -0.1618 0.083 Uiso 1 1 calc R
C15A C -0.1437(3) 0.0970(3) -0.0735(3) 0.0638(12) Uani 1 1 d .
H15A H -0.1795 0.0825 -0.1027 0.077 Uiso 1 1 calc R
C16A C -0.1486(4) 0.0667(4) 0.0038(3) 0.0808(16) Uani 1 1 d .
H16A H -0.1882 0.0321 0.0273 0.097 Uiso 1 1 calc R
C17A C -0.0941(3) 0.0877(3) 0.0480(2) 0.0674(13) Uani 1 1 d .
H17A H -0.0975 0.0668 0.1009 0.081 Uiso 1 1 calc R
C1B C 0.08379(18) 0.19262(19) 0.29493(16) 0.0280(6) Uani 1 1 d .
H1B1 H 0.0803 0.2440 0.3038 0.034 Uiso 1 1 calc R
C2B C 0.13399(18) 0.10622(19) 0.34996(16) 0.0275(5) Uani 1 1 d .
C3B C 0.13991(18) 0.03115(18) 0.33336(16) 0.0276(5) Uani 1 1 d .
C4B C 0.09770(19) 0.03835(19) 0.26617(16) 0.0293(6) Uani 1 1 d .
C5B C 0.04727(18) 0.12642(19) 0.21459(16) 0.0284(6) Uani 1 1 d .
C6B C 0.03860(18) 0.20466(19) 0.22700(16) 0.0284(6) Uani 1 1 d .
C7B C 0.1060(2) -0.0452(2) 0.25158(18) 0.0372(7) Uani 1 1 d .
H7B1 H 0.0630 -0.0293 0.2085 0.056 Uiso 1 1 calc R
H7B2 H 0.0932 -0.0927 0.2967 0.056 Uiso 1 1 calc R
H7B3 H 0.1670 -0.0669 0.2402 0.056 Uiso 1 1 calc R
C8B C 0.18186(19) 0.0921(2) 0.42528(16) 0.0298(6) Uani 1 1 d .
H8B H 0.1872 0.0290 0.4627 0.036 Uiso 1 1 calc R
C9B C 0.1290(2) 0.1554(2) 0.46070(18) 0.0352(6) Uani 1 1 d .
H9B1 H 0.1636 0.1416 0.5084 0.042 Uiso 1 1 calc R
H9B2 H 0.1239 0.2186 0.4255 0.042 Uiso 1 1 calc R
C10B C 0.0333(2) 0.1463(2) 0.4778(2) 0.0414(7) Uani 1 1 d .
H10C H -0.0061 0.1746 0.4295 0.050 Uiso 1 1 calc R
H10D H 0.0364 0.0817 0.5023 0.050 Uiso 1 1 calc R
C11B C -0.0083(3) 0.1910(4) 0.5300(3) 0.0659(12) Uani 1 1 d .
H11D H 0.0299 0.1625 0.5782 0.099 Uiso 1 1 calc R
H11E H -0.0682 0.1836 0.5393 0.099 Uiso 1 1 calc R
H11F H -0.0128 0.2554 0.5055 0.099 Uiso 1 1 calc R
C12B C 0.3186(2) -0.2156(2) 0.44569(18) 0.0371(7) Uani 1 1 d .
C13B C 0.3896(3) -0.2729(3) 0.4266(2) 0.0546(9) Uani 1 1 d .
H13B H 0.4248 -0.2475 0.3879 0.065 Uiso 1 1 calc R
C14B C 0.4082(3) -0.3672(3) 0.4649(3) 0.0678(12) Uani 1 1 d .
H14B H 0.4559 -0.4053 0.4522 0.081 Uiso 1 1 calc R
C15B C 0.3552(3) -0.4046(3) 0.5222(2) 0.0621(11) Uani 1 1 d .
H15B H 0.3670 -0.4681 0.5477 0.075 Uiso 1 1 calc R
C16B C 0.2860(3) -0.3491(3) 0.5416(3) 0.0634(11) Uani 1 1 d .
H16B H 0.2511 -0.3748 0.5805 0.076 Uiso 1 1 calc R
C17B C 0.2671(3) -0.2540(2) 0.5034(2) 0.0517(9) Uani 1 1 d .
H17B H 0.2198 -0.2163 0.5169 0.062 Uiso 1 1 calc R
C1C C 0.29971(19) 0.1823(2) 0.38599(16) 0.0303(6) Uani 1 1 d .
H1C1 H 0.2525 0.2353 0.3768 0.036 Uiso 1 1 calc R
C2C C 0.38819(19) 0.1889(2) 0.37280(16) 0.0305(6) Uani 1 1 d .
C3C C 0.45647(18) 0.1077(2) 0.38573(17) 0.0316(6) Uani 1 1 d .
C4C C 0.44158(19) 0.0220(2) 0.41130(16) 0.0326(6) Uani 1 1 d .
C5C C 0.3516(2) 0.0213(2) 0.42417(16) 0.0306(6) Uani 1 1 d .
C6C C 0.27999(19) 0.0988(2) 0.41239(16) 0.0300(6) Uani 1 1 d .
C7C C 0.5166(2) -0.0627(2) 0.4222(2) 0.0394(7) Uani 1 1 d .
H7C1 H 0.5025 -0.1158 0.4601 0.059 Uiso 1 1 calc R
H7C2 H 0.5734 -0.0590 0.4396 0.059 Uiso 1 1 calc R
H7C3 H 0.5220 -0.0677 0.3740 0.059 Uiso 1 1 calc R
C8C C 0.4102(2) 0.2806(2) 0.34205(18) 0.0335(6) Uani 1 1 d .
H8C H 0.4750 0.2668 0.3586 0.040 Uiso 1 1 calc R
C9C C 0.3561(2) 0.3473(3) 0.3740(2) 0.0457(8) Uani 1 1 d .
H9C1 H 0.3661 0.4068 0.3449 0.055 Uiso 1 1 calc R
H9C2 H 0.2913 0.3548 0.3653 0.055 Uiso 1 1 calc R
C10C C 0.3790(4) 0.3196(3) 0.4553(3) 0.0706(12) Uani 1 1 d .
H10E H 0.4451 0.2991 0.4668 0.085 Uiso 1 1 calc R
H10F H 0.3558 0.2683 0.4855 0.085 Uiso 1 1 calc R
C11C C 0.3383(5) 0.3994(5) 0.4791(4) 0.110(2) Uani 1 1 d .
H11G H 0.3446 0.4558 0.4396 0.165 Uiso 1 1 calc R
H11H H 0.3706 0.3865 0.5269 0.165 Uiso 1 1 calc R
H11I H 0.2747 0.4053 0.4854 0.165 Uiso 1 1 calc R
C12C C 0.7037(2) 0.1043(2) 0.31571(19) 0.0385(7) Uani 1 1 d .
C13C C 0.7604(3) 0.0604(3) 0.2770(3) 0.0603(10) Uani 1 1 d .
H13C H 0.7360 0.0457 0.2412 0.072 Uiso 1 1 calc R
C14C C 0.8553(3) 0.0385(4) 0.2929(3) 0.0753(14) Uani 1 1 d .
H14C H 0.8943 0.0104 0.2665 0.090 Uiso 1 1 calc R
C15C C 0.8914(3) 0.0579(3) 0.3463(3) 0.0670(13) Uani 1 1 d .
H15C H 0.9546 0.0421 0.3564 0.080 Uiso 1 1 calc R
C16C C 0.8355(2) 0.1004(3) 0.3854(2) 0.0590(11) Uani 1 1 d .
H16C H 0.8609 0.1132 0.4219 0.071 Uiso 1 1 calc R
C17C C 0.7413(2) 0.1241(3) 0.3702(2) 0.0475(8) Uani 1 1 d .
H17C H 0.7032 0.1532 0.3964 0.057 Uiso 1 1 calc R
C1D C 0.3171(2) 0.37972(19) 0.20984(18) 0.0316(6) Uani 1 1 d .
H1D1 H 0.2660 0.3929 0.2348 0.038 Uiso 1 1 calc R
C2D C 0.30851(19) 0.41816(19) 0.12993(17) 0.0309(6) Uani 1 1 d .
C3D C 0.3857(2) 0.3962(2) 0.09426(18) 0.0333(6) Uani 1 1 d .
C4D C 0.4707(2) 0.3389(2) 0.13432(19) 0.0358(6) Uani 1 1 d .
C5D C 0.47453(19) 0.3030(2) 0.21382(18) 0.0338(6) Uani 1 1 d .
C6D C 0.39981(19) 0.32191(19) 0.25423(17) 0.0310(6) Uani 1 1 d .
C7D C 0.5529(2) 0.3183(3) 0.0932(2) 0.0471(8) Uani 1 1 d .
H7D1 H 0.5489 0.2730 0.0758 0.071 Uiso 1 1 calc R
H7D2 H 0.6077 0.2952 0.1279 0.071 Uiso 1 1 calc R
H7D3 H 0.5546 0.3735 0.0494 0.071 Uiso 1 1 calc R
C8D C 0.2172(2) 0.48265(19) 0.08154(18) 0.0326(6) Uani 1 1 d .
H8D H 0.2322 0.5205 0.0305 0.039 Uiso 1 1 calc R
C9D C 0.1653(2) 0.5487(2) 0.1147(2) 0.0389(7) Uani 1 1 d .
H9D1 H 0.1506 0.5132 0.1659 0.047 Uiso 1 1 calc R
H9D2 H 0.1081 0.5866 0.0823 0.047 Uiso 1 1 calc R
C10D C 0.2192(3) 0.6112(3) 0.1205(3) 0.0566(10) Uani 1 1 d .
H10G H 0.1805 0.6543 0.1379 0.068 Uiso 1 1 calc R
H10H H 0.2716 0.5739 0.1591 0.068 Uiso 1 1 calc R
C11D C 0.2525(4) 0.6643(3) 0.0454(4) 0.0805(15) Uani 1 1 d .
H11J H 0.3041 0.6241 0.0355 0.121 Uiso 1 1 calc R
H11K H 0.2704 0.7135 0.0488 0.121 Uiso 1 1 calc R
H11L H 0.2042 0.6892 0.0041 0.121 Uiso 1 1 calc R
C12D C 0.3760(2) 0.4368(2) -0.12554(19) 0.0398(7) Uani 1 1 d .
C13D C 0.4490(3) 0.4725(3) -0.1365(2) 0.0555(10) Uani 1 1 d .
H13D H 0.4764 0.4772 -0.0960 0.067 Uiso 1 1 calc R
C14D C 0.4818(3) 0.5016(3) -0.2087(3) 0.0647(12) Uani 1 1 d .
H14D H 0.5322 0.5243 -0.2160 0.078 Uiso 1 1 calc R
C15D C 0.4404(3) 0.4969(3) -0.2683(2) 0.0669(12) Uani 1 1 d .
H15D H 0.4621 0.5173 -0.3165 0.080 Uiso 1 1 calc R
C16D C 0.3669(4) 0.4622(4) -0.2585(3) 0.0829(16) Uani 1 1 d .
H16D H 0.3388 0.4593 -0.2997 0.100 Uiso 1 1 calc R
C17D C 0.3347(3) 0.4316(4) -0.1862(2) 0.0717(14) Uani 1 1 d .
H17D H 0.2852 0.4076 -0.1789 0.086 Uiso 1 1 calc R
O1S O 0.1020(4) 0.6944(3) 0.3304(3) 0.1111(14) Uani 1 1 d .
C1S C 0.1961(6) 0.6850(7) 0.3199(5) 0.152(4) Uani 1 1 d .
H1S1 H 0.2014 0.7277 0.2687 0.228 Uiso 1 1 calc R
H1S2 H 0.2262 0.6234 0.3266 0.228 Uiso 1 1 calc R
H1S3 H 0.2241 0.6976 0.3572 0.228 Uiso 1 1 calc R
O1W O 0.0984(3) 0.4000(3) 0.4862(2) 0.0883(11) Uani 1 1 d .
O2W O 0.0852(3) 0.5723(3) 0.4808(2) 0.0959(12) Uani 1 1 d .
O3W O 0.0164(3) 0.6292(3) 0.2452(2) 0.1016(13) Uani 1 1 d .
O4W O -0.1158(3) 0.4492(4) 0.3662(3) 0.1094(15) Uani 1 1 d .
O5W O -0.1697(5) 0.6394(5) 0.2746(4) 0.122(2) Uiso 0.75 1 d P
O6W O -0.1885(7) 0.7397(7) 0.3759(6) 0.114(3) Uiso 0.50 1 d P
O7W O -0.0717(6) 0.8338(6) 0.2760(5) 0.100(2) Uiso 0.50 1 d P
O8W O 0.3343 0.1808(17) -0.1193(15) 0.148(8) Uiso 0.25 1 d P
O9W O -0.2318(11) 0.9237(12) 0.1712(10) 0.193(6) Uiso 0.50 1 d P
O10W O -0.3500(11) 0.8783(11) 0.2923(9) 0.187(6) Uiso 0.50 1 d P

loop_
_atom_site_aniso_label
_atom_site_aniso_U_11
_atom_site_aniso_U_22
_atom_site_aniso_U_33
_atom_site_aniso_U_23
_atom_site_aniso_U_13
_atom_site_aniso_U_12
Cl1 0.0583(6) 0.0588(6) 0.0600(6) -0.0317(5) 0.0107(4) -0.0153(4)
N1 0.0574(19) 0.0501(18) 0.0538(19) -0.0217(15) 0.0018(15) -0.0156(15)
O1 0.074(2) 0.0634(18) 0.0540(17) -0.0149(14) -0.0040(14) -0.0186(15)
C1 0.055(2) 0.0371(17) 0.050(2) -0.0210(16) 0.0118(16) -0.0127(15)
C2 0.052(2) 0.057(2) 0.055(2) -0.0270(19) 0.0090(17) -0.0150(18)
C3 0.048(2) 0.088(3) 0.083(3) -0.034(3) 0.014(2) -0.021(2)
C4 0.051(2) 0.055(2) 0.050(2) -0.0259(18) 0.0031(17) -0.0031(17)
C5 0.057(2) 0.059(2) 0.077(3) -0.039(2) 0.005(2) -0.016(2)
C6 0.130(5) 0.079(4) 0.084(4) -0.051(3) 0.037(3) -0.040(3)
C7 0.173(7) 0.098(5) 0.118(5) -0.080(5) 0.054(5) -0.051(5)
C8 0.128(5) 0.065(3) 0.132(6) -0.060(4) 0.032(4) -0.027(3)
C9 0.116(5) 0.055(3) 0.101(4) -0.039(3) 0.007(4) -0.014(3)
C10 0.097(4) 0.047(2) 0.075(3) -0.026(2) 0.001(3) -0.009(2)
P1A 0.0338(4) 0.0337(4) 0.0308(4) -0.0123(3) -0.0037(3) -0.0089(3)
O1A 0.0364(11) 0.0321(11) 0.0316(10) -0.0086(9) -0.0041(8) -0.0135(9)
O2A 0.0329(10) 0.0315(10) 0.0305(10) -0.0099(8) -0.0037(8) -0.0114(8)
O3A 0.0375(12) 0.0495(14) 0.0457(13) -0.0192(11) 0.0002(10) -0.0054(10)
P1B 0.0310(4) 0.0286(4) 0.0287(4) -0.0078(3) 0.0012(3) -0.0064(3)
O1B 0.0300(10) 0.0271(10) 0.0290(10) -0.0056(8) -0.0011(8) -0.0075(8)
O2B 0.0293(10) 0.0320(10) 0.0305(10) -0.0082(8) -0.0004(8) -0.0092(8)
O3B 0.0434(13) 0.0416(12) 0.0330(11) -0.0124(10) 0.0073(9) -0.0111(10)
P1C 0.0245(4) 0.0379(4) 0.0390(4) -0.0141(3) 0.0023(3) -0.0083(3)
O1C 0.0216(9) 0.0434(12) 0.0378(11) -0.0132(9) 0.0009(8) -0.0101(9)
O2C 0.0232(10) 0.0365(11) 0.0441(12) -0.0121(9) -0.0015(9) -0.0071(8)
O3C 0.0399(12) 0.0495(14) 0.0475(13) -0.0231(11) 0.0031(10) -0.0140(11)
P1D 0.0399(4) 0.0298(4) 0.0323(4) -0.0082(3) 0.0059(3) -0.0122(3)
O1D 0.0363(11) 0.0312(10) 0.0340(11) -0.0079(9) 0.0048(9) -0.0112(9)
O2D 0.0385(12) 0.0359(11) 0.0314(11) -0.0070(9) 0.0042(9) -0.0147(9)
O3D 0.0581(15) 0.0309(11) 0.0392(12) -0.0098(10) 0.0083(11) -0.0132(10)
C1A 0.0293(14) 0.0282(14) 0.0324(14) -0.0111(12) -0.0001(11) -0.0054(11)
C2A 0.0262(13) 0.0259(13) 0.0321(14) -0.0079(11) -0.0017(11) -0.0049(11)
C3A 0.0340(15) 0.0317(14) 0.0311(15) -0.0083(12) -0.0037(12) -0.0117(12)
C4A 0.0404(16) 0.0367(16) 0.0304(15) -0.0112(12) -0.0003(12) -0.0137(13)
C5A 0.0332(15) 0.0328(15) 0.0291(14) -0.0066(12) 0.0031(11) -0.0121(12)
C6A 0.0289(14) 0.0261(13) 0.0356(15) -0.0108(12) 0.0000(11) -0.0078(11)
C7A 0.064(2) 0.064(2) 0.0340(17) -0.0234(17) 0.0105(16) -0.0321(19)
C8A 0.0271(13) 0.0277(13) 0.0324(14) -0.0107(11) -0.0008(11) -0.0062(11)
C9A 0.0300(15) 0.0319(15) 0.0441(17) -0.0152(13) 0.0018(12) -0.0058(12)
C10A 0.0380(17) 0.0423(18) 0.052(2) -0.0167(16) 0.0110(15) -0.0073(14)
C11A 0.0394(19) 0.051(2) 0.072(3) -0.0179(19) 0.0068(18) -0.0163(16)
C12A 0.0445(18) 0.0320(15) 0.0374(16) -0.0142(13) -0.0088(13) -0.0060(13)
C13A 0.074(3) 0.066(3) 0.049(2) -0.033(2) 0.0056(19) -0.028(2)
C14A 0.093(3) 0.078(3) 0.052(2) -0.039(2) -0.003(2) -0.030(3)
C15A 0.072(3) 0.065(3) 0.066(3) -0.039(2) -0.018(2) -0.017(2)
C16A 0.098(4) 0.093(4) 0.068(3) -0.028(3) -0.003(3) -0.063(3)
C17A 0.083(3) 0.082(3) 0.045(2) -0.018(2) -0.006(2) -0.050(3)
C1B 0.0234(12) 0.0297(14) 0.0313(14) -0.0126(11) 0.0036(10) -0.0089(11)
C2B 0.0229(12) 0.0327(14) 0.0271(13) -0.0123(11) 0.0040(10) -0.0092(11)
C3B 0.0230(12) 0.0275(13) 0.0278(13) -0.0082(11) 0.0019(10) -0.0061(10)
C4B 0.0267(13) 0.0296(14) 0.0300(14) -0.0109(11) 0.0017(11) -0.0085(11)
C5B 0.0251(13) 0.0302(14) 0.0275(13) -0.0096(11) -0.0013(10) -0.0086(11)
C6B 0.0223(12) 0.0283(13) 0.0313(14) -0.0104(11) 0.0022(10) -0.0059(10)
C7B 0.0417(17) 0.0326(15) 0.0362(16) -0.0139(13) -0.0018(13) -0.0102(13)
C8B 0.0257(13) 0.0354(15) 0.0268(13) -0.0121(12) 0.0029(10) -0.0085(11)
C9B 0.0303(15) 0.0476(17) 0.0331(15) -0.0215(14) 0.0071(12) -0.0130(13)
C10B 0.0316(15) 0.0511(19) 0.0419(17) -0.0203(15) 0.0080(13) -0.0122(14)
C11B 0.049(2) 0.090(3) 0.075(3) -0.051(3) 0.026(2) -0.022(2)
C12B 0.0364(16) 0.0308(15) 0.0380(16) -0.0108(13) -0.0064(13) -0.0061(12)
C13B 0.056(2) 0.0406(19) 0.056(2) -0.0167(17) 0.0047(18) -0.0039(16)
C14B 0.078(3) 0.040(2) 0.072(3) -0.024(2) -0.005(2) 0.004(2)
C15B 0.089(3) 0.0304(18) 0.055(2) -0.0088(17) -0.013(2) -0.0129(19)
C16B 0.075(3) 0.044(2) 0.059(2) -0.0058(18) 0.001(2) -0.025(2)
C17B 0.050(2) 0.0380(18) 0.054(2) -0.0083(16) 0.0044(17) -0.0111(15)
C1C 0.0258(13) 0.0361(15) 0.0288(14) -0.0150(12) 0.0016(11) -0.0066(11)
C2C 0.0281(14) 0.0379(15) 0.0272(14) -0.0148(12) 0.0015(11) -0.0107(12)
C3C 0.0214(13) 0.0403(16) 0.0315(14) -0.0136(12) 0.0013(11) -0.0094(11)
C4C 0.0261(14) 0.0387(16) 0.0271(14) -0.0102(12) 0.0004(11) -0.0065(12)
C5C 0.0299(14) 0.0339(14) 0.0263(13) -0.0096(11) 0.0016(11) -0.0120(11)
C6C 0.0272(13) 0.0398(15) 0.0231(13) -0.0136(12) 0.0008(10) -0.0095(12)
C7C 0.0288(15) 0.0363(16) 0.0437(18) -0.0117(14) 0.0016(13) -0.0040(12)
C8C 0.0275(14) 0.0373(15) 0.0390(16) -0.0193(13) -0.0022(12) -0.0091(12)
C9C 0.0400(18) 0.051(2) 0.057(2) -0.0362(18) -0.0015(15) -0.0095(15)
C10C 0.083(3) 0.067(3) 0.066(3) -0.034(2) 0.002(2) -0.018(2)
C11C 0.116(5) 0.124(5) 0.122(5) -0.097(5) -0.005(4) -0.011(4)
C12C 0.0239(14) 0.0398(16) 0.0399(17) -0.0064(13) 0.0041(12) -0.0081(12)
C13C 0.0377(19) 0.069(3) 0.069(3) -0.033(2) 0.0089(18) -0.0032(18)
C14C 0.042(2) 0.090(3) 0.079(3) -0.034(3) 0.022(2) 0.000(2)
C15C 0.0300(18) 0.083(3) 0.053(2) 0.000(2) 0.0035(16) -0.0087(19)
C16C 0.0316(18) 0.074(3) 0.050(2) -0.0044(19) 0.0011(15) -0.0181(18)
C17C 0.0305(16) 0.056(2) 0.0464(19) -0.0129(16) 0.0024(14) -0.0129(15)
C1D 0.0297(14) 0.0256(13) 0.0412(16) -0.0150(12) 0.0027(12) -0.0095(11)
C2D 0.0289(14) 0.0237(13) 0.0394(16) -0.0123(12) 0.0002(11) -0.0086(11)
C3D 0.0346(15) 0.0286(14) 0.0366(15) -0.0122(12) 0.0031(12) -0.0116(12)
C4D 0.0298(14) 0.0345(15) 0.0427(17) -0.0147(13) 0.0069(12) -0.0119(12)
C5D 0.0249(13) 0.0322(15) 0.0408(16) -0.0128(13) -0.0022(12) -0.0071(11)
C6D 0.0283(14) 0.0293(14) 0.0386(16) -0.0157(12) 0.0021(11) -0.0112(11)
C7D 0.0336(17) 0.050(2) 0.050(2) -0.0154(16) 0.0081(14) -0.0099(15)
C8D 0.0296(14) 0.0239(13) 0.0400(16) -0.0098(12) 0.0008(12) -0.0071(11)
C9D 0.0368(16) 0.0275(14) 0.0476(18) -0.0138(13) 0.0010(13) -0.0051(12)
C10D 0.052(2) 0.0377(18) 0.086(3) -0.034(2) 0.001(2) -0.0090(16)
C11D 0.080(3) 0.057(3) 0.123(5) -0.044(3) 0.033(3) -0.040(2)
C12D 0.0435(18) 0.0323(15) 0.0352(16) -0.0078(13) 0.0081(13) -0.0091(13)
C13D 0.072(3) 0.057(2) 0.052(2) -0.0257(19) 0.0210(19) -0.037(2)
C14D 0.082(3) 0.064(3) 0.062(3) -0.026(2) 0.032(2) -0.047(2)
C15D 0.081(3) 0.069(3) 0.043(2) -0.012(2) 0.022(2) -0.031(2)
C16D 0.075(3) 0.134(5) 0.042(2) -0.029(3) 0.014(2) -0.049(3)
C17D 0.062(3) 0.113(4) 0.042(2) -0.022(2) 0.0096(19) -0.045(3)
O1S 0.123(4) 0.110(3) 0.104(3) -0.045(3) 0.012(3) -0.042(3)
C1S 0.117(7) 0.200(10) 0.114(6) -0.038(6) -0.019(5) -0.053(6)
O1W 0.104(3) 0.094(3) 0.080(2) -0.049(2) 0.021(2) -0.033(2)
O2W 0.116(3) 0.114(3) 0.094(3) -0.063(3) 0.042(2) -0.061(3)
O3W 0.135(4) 0.087(3) 0.084(3) -0.039(2) 0.016(2) -0.030(3)
O4W 0.097(3) 0.156(4) 0.121(4) -0.085(3) 0.036(3) -0.067(3)

loop_
_atom_type_symbol
_atom_type_description
_atom_type_scat_dispersion_real
_atom_type_scat_dispersion_imag
_atom_type_scat_source
C C 0.0033 0.0016 'International Tables Vol C Tables 4.2.6.8 and 6.1.1.4'
H H 0.0000 0.0000 'International Tables Vol C Tables 4.2.6.8 and 6.1.1.4'
N N 0.0061 0.0033 'International Tables Vol C Tables 4.2.6.8 and 6.1.1.4'
O O 0.0106 0.0060 'International Tables Vol C Tables 4.2.6.8 and 6.1.1.4'
P P 0.1023 0.0942 'International Tables Vol C Tables 4.2.6.8 and 6.1.1.4'
Cl Cl 0.1484 0.1585 'International Tables Vol C Tables 4.2.6.8 and 6.1.1.4'

loop_
_geom_angle_atom_site_label_1
_geom_angle_atom_site_label_2
_geom_angle_atom_site_label_3
_geom_angle
C1 N1 C2 116.8(3)
C1 N1 H1A 108.1
C2 N1 H1A 108.1
C1 N1 H1B 108.1
C2 N1 H1B 108.1
H1A N1 H1B 107.3
N1 C1 H1C 109.5
N1 C1 H1D 109.5
H1C C1 H1D 109.5
N1 C1 H1E 109.5
H1C C1 H1E 109.5
H1D C1 H1E 109.5
C3 C2 C4 115.7(4)
C3 C2 N1 105.1(3)
C4 C2 N1 106.9(3)
C3 C2 H2 109.6
C4 C2 H2 109.6
N1 C2 H2 109.6
C2 C3 H3A 109.5
C2 C3 H3B 109.5
H3A C3 H3B 109.5
C2 C3 H3C 109.5
H3A C3 H3C 109.5
H3B C3 H3C 109.5
O1 C4 C2 109.8(3)
O1 C4 C5 111.3(3)
C2 C4 C5 109.8(3)
O1 C4 H4 108.6
C2 C4 H4 108.6
C5 C4 H4 108.6
C6 C5 C10 118.2(4)
C6 C5 C4 121.9(4)
C10 C5 C4 119.9(4)
C5 C6 C7 119.6(6)
C5 C6 H6 120.2
C7 C6 H6 120.2
C8 C7 C6 121.1(6)
C8 C7 H7 119.4
C6 C7 H7 119.4
C9 C8 C7 119.5(5)
C9 C8 H8 120.3
C7 C8 H8 120.3
C8 C9 C10 120.7(6)
C8 C9 H9 119.7
C10 C9 H9 119.7
C5 C10 C9 120.9(5)
C5 C10 H10 119.6
C9 C10 H10 119.6
O3A P1A O2A 112.86(13)
O3A P1A O1A 112.53(13)
O2A P1A O1A 106.56(12)
O3A P1A C12A 117.86(15)
O2A P1A C12A 102.66(14)
O1A P1A C12A 103.18(13)
C3A O1A P1A 121.45(18)
C5B O2A P1A 121.88(18)
O3B P1B O2B 113.36(13)
O3B P1B O1B 114.39(12)
O2B P1B O1B 104.97(11)
O3B P1B C12B 116.85(15)
O2B P1B C12B 103.06(13)
O1B P1B C12B 102.74(13)
C3B O1B P1B 120.02(17)
C5C O2B P1B 118.92(17)
O3C P1C O1C 114.57(13)
O3C P1C O2C 113.06(13)
O1C P1C O2C 105.33(12)
O3C P1C C12C 117.84(16)
O1C P1C C12C 102.58(13)
O2C P1C C12C 101.84(13)
C3C O1C P1C 121.03(18)
C5D O2C P1C 119.80(18)
O3D P1D O2D 113.45(13)
O3D P1D O1D 112.95(13)
O2D P1D O1D 106.32(12)
O3D P1D C12D 117.18(15)
O2D P1D C12D 103.21(14)
O1D P1D C12D 102.45(14)
C3D O1D P1D 119.11(18)
C5A O2D P1D 121.46(18)
C6A C1A C2A 121.7(3)
C6A C1A H1A1 119.1
C2A C1A H1A1 119.1
C3A C2A C1A 117.6(3)
C3A C2A C8A 120.5(3)
C1A C2A C8A 121.8(3)
C2A C3A C4A 123.7(3)
C2A C3A O1A 119.2(3)
C4A C3A O1A 117.1(3)
C5A C4A C3A 115.5(3)
C5A C4A C7A 122.3(3)
C3A C4A C7A 122.2(3)
C4A C5A C6A 124.1(3)
C4A C5A O2D 116.8(3)
C6A C5A O2D 119.1(3)
C1A C6A C5A 117.3(3)
C1A C6A C8D 122.4(3)
C5A C6A C8D 120.3(3)
C4A C7A H7A1 109.5
C4A C7A H7A2 109.5
H7A1 C7A H7A2 109.5
C4A C7A H7A3 109.5
H7A1 C7A H7A3 109.5
H7A2 C7A H7A3 109.5
C2A C8A C6B 108.9(2)
C2A C8A C9A 113.2(2)
C6B C8A C9A 114.1(2)
C2A C8A H8A 106.7
C6B C8A H8A 106.7
C9A C8A H8A 106.7
C10A C9A C8A 113.4(3)
C10A C9A H9A1 108.9
C8A C9A H9A1 108.9
C10A C9A H9A2 108.9
C8A C9A H9A2 108.9
H9A1 C9A H9A2 107.7
C11A C10A C9A 114.4(3)
C11A C10A H10A 108.7
C9A C10A H10A 108.7
C11A C10A H10B 108.7
C9A C10A H10B 108.7
H10A C10A H10B 107.6
C10A C11A H11A 109.5
C10A C11A H11B 109.5
H11A C11A H11B 109.5
C10A C11A H11C 109.5
H11A C11A H11C 109.5
H11B C11A H11C 109.5
C17A C12A C13A 119.0(3)
C17A C12A P1A 122.1(3)
C13A C12A P1A 118.8(3)
C14A C13A C12A 120.3(4)
C14A C13A H13A 119.8
C12A C13A H13A 119.8
C15A C14A C13A 120.0(4)
C15A C14A H14A 120.0
C13A C14A H14A 120.0
C16A C15A C14A 120.5(4)
C16A C15A H15A 119.8
C14A C15A H15A 119.8
C15A C16A C17A 119.9(4)
C15A C16A H16A 120.1
C17A C16A H16A 120.1
C12A C17A C16A 120.3(4)
C12A C17A H17A 119.9
C16A C17A H17A 119.9
C6B C1B C2B 122.2(3)
C6B C1B H1B1 118.9
C2B C1B H1B1 118.9
C1B C2B C3B 117.2(3)
C1B C2B C8B 122.6(3)
C3B C2B C8B 120.2(2)
C4B C3B C2B 123.6(3)
C4B C3B O1B 116.8(2)
C2B C3B O1B 119.5(2)
C5B C4B C3B 116.1(3)
C5B C4B C7B 122.6(3)
C3B C4B C7B 121.3(3)
C4B C5B C6B 123.6(3)
C4B C5B O2A 117.4(2)
C6B C5B O2A 118.9(2)
C1B C6B C5B 117.3(3)
C1B C6B C8A 122.5(3)
C5B C6B C8A 120.2(3)
C4B C7B H7B1 109.5
C4B C7B H7B2 109.5
H7B1 C7B H7B2 109.5
C4B C7B H7B3 109.5
H7B1 C7B H7B3 109.5
H7B2 C7B H7B3 109.5
C2B C8B C9B 114.1(2)
C2B C8B C6C 109.0(2)
C9B C8B C6C 112.6(2)
C2B C8B H8B 106.9
C9B C8B H8B 106.9
C6C C8B H8B 106.9
C10B C9B C8B 113.5(3)
C10B C9B H9B1 108.9
C8B C9B H9B1 108.9
C10B C9B H9B2 108.9
C8B C9B H9B2 108.9
H9B1 C9B H9B2 107.7
C11B C10B C9B 112.3(3)
C11B C10B H10C 109.1
C9B C10B H10C 109.1
C11B C10B H10D 109.1
C9B C10B H10D 109.1
H10C C10B H10D 107.9
C10B C11B H11D 109.5
C10B C11B H11E 109.5
H11D C11B H11E 109.5
C10B C11B H11F 109.5
H11D C11B H11F 109.5
H11E C11B H11F 109.5
C17B C12B C13B 119.3(3)
C17B C12B P1B 122.5(3)
C13B C12B P1B 118.2(3)
C14B C13B C12B 120.4(4)
C14B C13B H13B 119.8
C12B C13B H13B 119.8
C13B C14B C15B 119.5(4)
C13B C14B H14B 120.3
C15B C14B H14B 120.3
C16B C15B C14B 120.5(4)
C16B C15B H15B 119.8
C14B C15B H15B 119.8
C15B C16B C17B 120.3(4)
C15B C16B H16B 119.9
C17B C16B H16B 119.9
C12B C17B C16B 120.0(4)
C12B C17B H17B 120.0
C16B C17B H17B 120.0
C6C C1C C2C 122.0(3)
C6C C1C H1C1 119.0
C2C C1C H1C1 119.0
C1C C2C C3C 116.9(3)
C1C C2C C8C 122.4(3)
C3C C2C C8C 120.6(3)
C4C C3C C2C 124.2(3)
C4C C3C O1C 116.8(3)
C2C C3C O1C 118.9(3)
C3C C4C C5C 115.1(3)
C3C C4C C7C 122.2(3)
C5C C4C C7C 122.6(3)
C6C C5C C4C 124.1(3)
C6C C5C O2B 119.4(2)
C4C C5C O2B 116.5(3)
C5C C6C C1C 117.6(3)
C5C C6C C8B 120.6(3)
C1C C6C C8B 121.7(3)
C4C C7C H7C1 109.5
C4C C7C H7C2 109.5
H7C1 C7C H7C2 109.5
C4C C7C H7C3 109.5
H7C1 C7C H7C3 109.5
H7C2 C7C H7C3 109.5
C6D C8C C2C 108.7(2)
C6D C8C C9C 113.0(3)
C2C C8C C9C 114.2(3)
C6D C8C H8C 106.8
C2C C8C H8C 106.8
C9C C8C H8C 106.8
C10C C9C C8C 115.1(3)
C10C C9C H9C1 108.5
C8C C9C H9C1 108.5
C10C C9C H9C2 108.5
C8C C9C H9C2 108.5
H9C1 C9C H9C2 107.5
C9C C10C C11C 111.9(4)
C9C C10C H10E 109.2
C11C C10C H10E 109.2
C9C C10C H10F 109.2
C11C C10C H10F 109.2
H10E C10C H10F 107.9
C10C C11C H11G 109.5
C10C C11C H11H 109.5
H11G C11C H11H 109.5
C10C C11C H11I 109.5
H11G C11C H11I 109.5
H11H C11C H11I 109.5
C13C C12C C17C 120.1(3)
C13C C12C P1C 119.7(3)
C17C C12C P1C 120.1(3)
C12C C13C C14C 118.5(4)
C12C C13C H13C 120.8
C14C C13C H13C 120.8
C15C C14C C13C 121.0(4)
C15C C14C H14C 119.5
C13C C14C H14C 119.5
C14C C15C C16C 120.7(4)
C14C C15C H15C 119.6
C16C C15C H15C 119.6
C15C C16C C17C 119.8(4)
C15C C16C H16C 120.1
C17C C16C H16C 120.1
C16C C17C C12C 119.9(4)
C16C C17C H17C 120.1
C12C C17C H17C 120.1
C2D C1D C6D 122.1(3)
C2D C1D H1D1 118.9
C6D C1D H1D1 118.9
C1D C2D C3D 117.7(3)
C1D C2D C8D 121.7(3)
C3D C2D C8D 120.6(3)
C2D C3D C4D 123.8(3)
C2D C3D O1D 119.0(3)
C4D C3D O1D 117.2(3)
C5D C4D C3D 115.6(3)
C5D C4D C7D 122.5(3)
C3D C4D C7D 121.9(3)
C4D C5D C6D 124.1(3)
C4D C5D O2C 117.2(3)
C6D C5D O2C 118.6(3)
C1D C6D C5D 116.7(3)
C1D C6D C8C 122.5(3)
C5D C6D C8C 120.8(3)
C4D C7D H7D1 109.5
C4D C7D H7D2 109.5
H7D1 C7D H7D2 109.5
C4D C7D H7D3 109.5
H7D1 C7D H7D3 109.5
H7D2 C7D H7D3 109.5
C9D C8D C6A 113.6(2)
C9D C8D C2D 112.9(3)
C6A C8D C2D 109.5(2)
C9D C8D H8D 106.8
C6A C8D H8D 106.8
C2D C8D H8D 106.8
C8D C9D C10D 113.3(3)
C8D C9D H9D1 108.9
C10D C9D H9D1 108.9
C8D C9D H9D2 108.9
C10D C9D H9D2 108.9
H9D1 C9D H9D2 107.7
C11D C10D C9D 113.7(4)
C11D C10D H10G 108.8
C9D C10D H10G 108.8
C11D C10D H10H 108.8
C9D C10D H10H 108.8
H10G C10D H10H 107.7
C10D C11D H11J 109.5
C10D C11D H11K 109.5
H11J C11D H11K 109.5
C10D C11D H11L 109.5
H11J C11D H11L 109.5
H11K C11D H11L 109.5
C13D C12D C17D 119.8(3)
C13D C12D P1D 121.4(3)
C17D C12D P1D 118.8(3)
C12D C13D C14D 119.8(4)
C12D C13D H13D 120.1
C14D C13D H13D 120.1
C15D C14D C13D 120.1(4)
C15D C14D H14D 120.0
C13D C14D H14D 120.0
C14D C15D C16D 120.8(4)
C14D C15D H15D 119.6
C16D C15D H15D 119.6
C15D C16D C17D 119.4(4)
C15D C16D H16D 120.3
C17D C16D H16D 120.3
C12D C17D C16D 120.1(4)
C12D C17D H17D 119.9
C16D C17D H17D 119.9
O1S C1S H1S1 109.5
O1S C1S H1S2 109.5
H1S1 C1S H1S2 109.5
O1S C1S H1S3 109.5
H1S1 C1S H1S3 109.5
H1S2 C1S H1S3 109.5

loop_
_geom_bond_atom_site_label_1
_geom_bond_atom_site_label_2
_geom_bond_distance
N1 C1 1.486(5)
N1 C2 1.541(5)
N1 H1A 0.9000
N1 H1B 0.9000
O1 C4 1.420(5)
C1 H1C 0.9600
C1 H1D 0.9600
C1 H1E 0.9600
C2 C3 1.496(6)
C2 C4 1.513(6)
C2 H2 0.9800
C3 H3A 0.9600
C3 H3B 0.9600
C3 H3C 0.9600
C4 C5 1.545(6)
C4 H4 0.9800
C5 C6 1.373(7)
C5 C10 1.380(7)
C6 C7 1.395(8)
C6 H6 0.9300
C7 C8 1.357(10)
C7 H7 0.9300
C8 C9 1.341(9)
C8 H8 0.9300
C9 C10 1.384(7)
C9 H9 0.9300
C10 H10 0.9300
P1A O3A 1.459(2)
P1A O2A 1.586(2)
P1A O1A 1.591(2)
P1A C12A 1.772(3)
O1A C3A 1.414(3)
O2A C5B 1.408(3)
P1B O3B 1.459(2)
P1B O2B 1.590(2)
P1B O1B 1.597(2)
P1B C12B 1.774(3)
O1B C3B 1.412(3)
O2B C5C 1.420(3)
P1C O3C 1.468(2)
P1C O1C 1.589(2)
P1C O2C 1.593(2)
P1C C12C 1.764(3)
O1C C3C 1.416(3)
O2C C5D 1.411(3)
P1D O3D 1.469(2)
P1D O2D 1.580(2)
P1D O1D 1.593(2)
P1D C12D 1.776(3)
O1D C3D 1.419(4)
O2D C5A 1.427(3)
C1A C6A 1.390(4)
C1A C2A 1.397(4)
C1A H1A1 0.9300
C2A C3A 1.383(4)
C2A C8A 1.525(4)
C3A C4A 1.401(4)
C4A C5A 1.385(4)
C4A C7A 1.497(5)
C5A C6A 1.393(4)
C6A C8D 1.530(4)
C7A H7A1 0.9600
C7A H7A2 0.9600
C7A H7A3 0.9600
C8A C6B 1.528(4)
C8A C9A 1.542(4)
C8A H8A 0.9800
C9A C10A 1.525(5)
C9A H9A1 0.9700
C9A H9A2 0.9700
C10A C11A 1.512(5)
C10A H10A 0.9700
C10A H10B 0.9700
C11A H11A 0.9600
C11A H11B 0.9600
C11A H11C 0.9600
C12A C17A 1.366(5)
C12A C13A 1.386(5)
C13A C14A 1.383(6)
C13A H13A 0.9300
C14A C15A 1.364(7)
C14A H14A 0.9300
C15A C16A 1.358(7)
C15A H15A 0.9300
C16A C17A 1.399(6)
C16A H16A 0.9300
C17A H17A 0.9300
C1B C6B 1.395(4)
C1B C2B 1.395(4)
C1B H1B1 0.9300
C2B C3B 1.397(4)
C2B C8B 1.526(4)
C3B C4B 1.393(4)
C4B C5B 1.392(4)
C4B C7B 1.507(4)
C5B C6B 1.395(4)
C7B H7B1 0.9600
C7B H7B2 0.9600
C7B H7B3 0.9600
C8B C9B 1.530(4)
C8B C6C 1.539(4)
C8B H8B 0.9800
C9B C10B 1.525(4)
C9B H9B1 0.9700
C9B H9B2 0.9700
C10B C11B 1.516(5)
C10B H10C 0.9700
C10B H10D 0.9700
C11B H11D 0.9600
C11B H11E 0.9600
C11B H11F 0.9600
C12B C17B 1.379(5)
C12B C13B 1.392(5)
C13B C14B 1.381(6)
C13B H13B 0.9300
C14B C15B 1.385(7)
C14B H14B 0.9300
C15B C16B 1.362(7)
C15B H15B 0.9300
C16B C17B 1.392(5)
C16B H16B 0.9300
C17B H17B 0.9300
C1C C6C 1.389(4)
C1C C2C 1.394(4)
C1C H1C1 0.9300
C2C C3C 1.397(4)
C2C C8C 1.525(4)
C3C C4C 1.391(4)
C4C C5C 1.393(4)
C4C C7C 1.497(4)
C5C C6C 1.385(4)
C7C H7C1 0.9600
C7C H7C2 0.9600
C7C H7C3 0.9600
C8C C6D 1.520(4)
C8C C9C 1.532(4)
C8C H8C 0.9800
C9C C10C 1.445(6)
C9C H9C1 0.9700
C9C H9C2 0.9700
C10C C11C 1.555(7)
C10C H10E 0.9700
C10C H10F 0.9700
C11C H11G 0.9600
C11C H11H 0.9600
C11C H11I 0.9600
C12C C13C 1.386(5)
C12C C17C 1.391(5)
C13C C14C 1.400(6)
C13C H13C 0.9300
C14C C15C 1.356(7)
C14C H14C 0.9300
C15C C16C 1.371(7)
C15C H15C 0.9300
C16C C17C 1.385(5)
C16C H16C 0.9300
C17C H17C 0.9300
C1D C2D 1.383(4)
C1D C6D 1.394(4)
C1D H1D1 0.9300
C2D C3D 1.390(4)
C2D C8D 1.536(4)
C3D C4D 1.392(4)
C4D C5D 1.379(4)
C4D C7D 1.506(4)
C5D C6D 1.404(4)
C7D H7D1 0.9600
C7D H7D2 0.9600
C7D H7D3 0.9600
C8D C9D 1.529(4)
C8D H8D 0.9800
C9D C10D 1.531(5)
C9D H9D1 0.9700
C9D H9D2 0.9700
C10D C11D 1.505(7)
C10D H10G 0.9700
C10D H10H 0.9700
C11D H11J 0.9600
C11D H11K 0.9600
C11D H11L 0.9600
C12D C13D 1.374(5)
C12D C17D 1.375(6)
C13D C14D 1.394(5)
C13D H13D 0.9300
C14D C15D 1.354(7)
C14D H14D 0.9300
C15D C16D 1.372(7)
C15D H15D 0.9300
C16D C17D 1.392(6)
C16D H16D 0.9300
C17D H17D 0.9300
O1S C1S 1.421(10)
C1S H1S1 0.9600
C1S H1S2 0.9600
C1S H1S3 0.9600
